data_4028527
loop_
_publ_author_name
'Hao Yu'
'Lei Zhang'
'Zhilin Yang'
'Zhen Li'
'Yan Zhao'
'Yumei Xiao'
'Hongchao Guo'

_publ_section_title
;
 Phosphine-Catalyzed [3 + 2] Cycloaddition of Sulfamate-Derived Cyclic
 Imines with Allenoate: Synthesis of Sulfamate-Fused Dihydropyrroles
;
_journal_name_full 'Journal of Organic Chemistry'
_journal_page_first 8427
_journal_page_last 8436
_journal_paper_doi 10.1021/jo401107v
_journal_volume 78
_journal_year 2013
_chemical_formula_moiety 'C19 H17 N O5 S'
_chemical_formula_sum 'C19 H17 N O5 S'
_chemical_formula_weight 371.40
_chemical_name_systematic
; 
 ? 
;
_space_group_IT_number 14
_symmetry_cell_setting monoclinic
_symmetry_space_group_name_Hall '-P 2ybc'
_symmetry_space_group_name_H-M 'P 1 21/c 1'
_atom_sites_solution_hydrogens geom
_atom_sites_solution_primary direct
_atom_sites_solution_secondary difmap
_audit_creation_method SHELXL-97
_cell_angle_alpha 90.00
_cell_angle_beta 112.72(3)
_cell_angle_gamma 90.00
_cell_formula_units_Z 8
_cell_length_a 12.808(3)
_cell_length_b 11.901(2)
_cell_length_c 24.056(7)
_cell_measurement_reflns_used 10195
_cell_measurement_temperature 173(2)
_cell_measurement_theta_max 27.4764
_cell_measurement_theta_min 0.9176
_cell_volume 3382.3(16)
_computing_cell_refinement 'CrystalClear (Rigaku Inc., 2008)'
_computing_data_collection 'CrystalClear (Rigaku Inc., 2008)'
_computing_data_reduction 'CrystalClear (Rigaku Inc., 2008)'
_computing_molecular_graphics
;
 Mercury: visualization and analysis of crystal structures, C. F. Macrae,
 P. R. Edgington, P. McCabe, E. Pidcock, G. P. Shields, R. Taylor,
 M. Towler and J. van de Streek, J. Appl. Cryst., 39, 453-457, 2006.
;
_computing_publication_material 'SHELX-97 (Sheldrick, 2008)'
_computing_structure_refinement 'SHELX-97 (Sheldrick, 2008)'
_computing_structure_solution 'SHELX-97 (Sheldrick, 2008)'
_diffrn_ambient_temperature 173(2)
_diffrn_detector_area_resol_mean 28.5714
_diffrn_measured_fraction_theta_full 0.995
_diffrn_measured_fraction_theta_max 0.995
_diffrn_measurement_device_type 'Saturn724+ CCD'
_diffrn_measurement_method '\w scans at fixed \c = 45\%'
_diffrn_radiation_monochromator graphite
_diffrn_radiation_source 'fine-focus sealed tube'
_diffrn_radiation_type MoK\a
_diffrn_radiation_wavelength 0.71073
_diffrn_reflns_av_R_equivalents 0.0584
_diffrn_reflns_av_sigmaI/netI 0.0647
_diffrn_reflns_limit_h_max 12
_diffrn_reflns_limit_h_min -16
_diffrn_reflns_limit_k_max 15
_diffrn_reflns_limit_k_min -13
_diffrn_reflns_limit_l_max 31
_diffrn_reflns_limit_l_min -28
_diffrn_reflns_number 22565
_diffrn_reflns_theta_full 27.48
_diffrn_reflns_theta_max 27.48
_diffrn_reflns_theta_min 1.72
_exptl_absorpt_coefficient_mu 0.223
_exptl_absorpt_correction_T_max 1.0000
_exptl_absorpt_correction_T_min 0.6590
_exptl_absorpt_correction_type multi-scan
_exptl_absorpt_process_details 'CrystalClear (Rigaku Inc., 2008)'
_exptl_crystal_colour Colorless
_exptl_crystal_density_diffrn 1.459
_exptl_crystal_description Plate
_exptl_crystal_F_000 1552
_exptl_crystal_size_max 0.38
_exptl_crystal_size_mid 0.24
_exptl_crystal_size_min 0.11
_refine_diff_density_max 0.304
_refine_diff_density_min -0.406
_refine_diff_density_rms 0.064
_refine_ls_extinction_method none
_refine_ls_goodness_of_fit_ref 1.286
_refine_ls_hydrogen_treatment constr
_refine_ls_matrix_type full
_refine_ls_number_parameters 471
_refine_ls_number_reflns 7706
_refine_ls_number_restraints 0
_refine_ls_restrained_S_all 1.286
_refine_ls_R_factor_all 0.0964
_refine_ls_R_factor_gt 0.0811
_refine_ls_shift/su_max 0.001
_refine_ls_shift/su_mean 0.000
_refine_ls_structure_factor_coef Fsqd
_refine_ls_weighting_details 'calc w=1/[\s^2^(Fo^2^)+(0.0300P)^2^+2.7713P] where P=(Fo^2^+2Fc^2^)/3'
_refine_ls_weighting_scheme calc
_refine_ls_wR_factor_gt 0.1472
_refine_ls_wR_factor_ref 0.1538
_reflns_number_gt 6693
_reflns_number_total 7706
_reflns_threshold_expression >2sigma(I)
_cod_data_source_file jo401107v_si_002.cif
_cod_data_source_block a
_cod_original_cell_volume 3382.3(14)
_cod_database_code 4028527

loop_
_symmetry_equiv_pos_as_xyz
'x, y, z'
'-x, y+1/2, -z+1/2'
'-x, -y, -z'
'x, -y-1/2, z-1/2'

loop_
_atom_site_label
_atom_site_type_symbol
_atom_site_fract_x
_atom_site_fract_y
_atom_site_fract_z
_atom_site_U_iso_or_equiv
_atom_site_adp_type
_atom_site_occupancy
_atom_site_symmetry_multiplicity
_atom_site_calc_flag
_atom_site_refinement_flags
S1 S 0.94173(6) 0.19398(6) 0.37493(3) 0.02667(18) Uani 1 1 d .
S2 S 0.44253(6) 0.25845(6) 0.37714(3) 0.02628(18) Uani 1 1 d .
O1 O 1.04124(17) 0.17150(18) 0.36416(9) 0.0324(5) Uani 1 1 d .
O2 O 0.93723(19) 0.17478(18) 0.43215(9) 0.0348(5) Uani 1 1 d .
O3 O 0.91214(18) 0.32377(16) 0.36205(8) 0.0282(5) Uani 1 1 d .
O4 O 0.72417(18) 0.08770(18) 0.13401(9) 0.0320(5) Uani 1 1 d .
O5 O 0.54878(17) 0.09631(17) 0.13500(9) 0.0288(5) Uani 1 1 d .
O6 O 0.54260(17) 0.28118(18) 0.36672(9) 0.0327(5) Uani 1 1 d .
O7 O 0.43670(18) 0.27928(18) 0.43395(9) 0.0332(5) Uani 1 1 d .
O8 O 0.41316(18) 0.12872(16) 0.36436(9) 0.0293(5) Uani 1 1 d .
O9 O 0.22826(19) 0.36094(18) 0.13576(10) 0.0350(5) Uani 1 1 d .
O10 O 0.05219(17) 0.35045(17) 0.13581(9) 0.0302(5) Uani 1 1 d .
N1 N 0.8375(2) 0.1316(2) 0.32315(10) 0.0247(5) Uani 1 1 d .
N2 N 0.3390(2) 0.32017(19) 0.32500(10) 0.0247(5) Uani 1 1 d .
C1 C 0.8916(2) 0.3589(2) 0.30218(12) 0.0247(6) Uani 1 1 d .
C2 C 0.9152(2) 0.4716(2) 0.29657(13) 0.0266(6) Uani 1 1 d .
C3 C 0.9648(3) 0.5458(3) 0.35115(14) 0.0370(7) Uani 1 1 d .
H3A H 0.9154 0.5452 0.3737 0.055 Uiso 1 1 calc R
H3B H 0.9713 0.6228 0.3384 0.055 Uiso 1 1 calc R
H3C H 1.0399 0.5179 0.3769 0.055 Uiso 1 1 calc R
C4 C 0.8924(2) 0.5110(2) 0.23871(13) 0.0279(6) Uani 1 1 d .
H4 H 0.9054 0.5879 0.2329 0.034 Uiso 1 1 calc R
C5 C 0.8509(3) 0.4402(2) 0.18918(13) 0.0286(6) Uani 1 1 d .
H5 H 0.8362 0.4688 0.1500 0.034 Uiso 1 1 calc R
C6 C 0.8308(2) 0.3284(2) 0.19653(12) 0.0254(6) Uani 1 1 d .
H6 H 0.8039 0.2804 0.1624 0.030 Uiso 1 1 calc R
C7 C 0.8495(2) 0.2848(2) 0.25353(12) 0.0237(6) Uani 1 1 d .
C8 C 0.8263(2) 0.1602(2) 0.26055(12) 0.0231(6) Uani 1 1 d .
H8 H 0.8777 0.1119 0.2484 0.028 Uiso 1 1 calc R
C9 C 0.7236(2) 0.1350(3) 0.32683(13) 0.0285(6) Uani 1 1 d .
H9A H 0.7152 0.0749 0.3533 0.034 Uiso 1 1 calc R
H9B H 0.7088 0.2089 0.3413 0.034 Uiso 1 1 calc R
C10 C 0.6488(3) 0.1156(2) 0.26255(13) 0.0269(6) Uani 1 1 d .
H10 H 0.5707 0.0973 0.2492 0.032 Uiso 1 1 calc R
C11 C 0.7041(2) 0.1268(2) 0.22596(13) 0.0241(6) Uani 1 1 d .
C12 C 0.6620(2) 0.1019(2) 0.16041(13) 0.0252(6) Uani 1 1 d .
C13 C 0.5027(3) 0.0682(3) 0.07056(13) 0.0305(7) Uani 1 1 d .
H13A H 0.5251 -0.0090 0.0646 0.037 Uiso 1 1 calc R
H13B H 0.5324 0.1209 0.0484 0.037 Uiso 1 1 calc R
C14 C 0.3762(3) 0.0769(2) 0.04748(12) 0.0264(6) Uani 1 1 d .
C15 C 0.3079(3) -0.0179(3) 0.03603(14) 0.0340(7) Uani 1 1 d .
H15 H 0.3415 -0.0904 0.0425 0.041 Uiso 1 1 calc R
C16 C 0.1921(3) -0.0082(3) 0.01546(15) 0.0415(8) Uani 1 1 d .
H16 H 0.1466 -0.0738 0.0085 0.050 Uiso 1 1 calc R
C17 C 0.1416(3) 0.0964(3) 0.00485(15) 0.0404(8) Uani 1 1 d .
H17 H 0.0616 0.1031 -0.0099 0.048 Uiso 1 1 calc R
C18 C 0.2084(3) 0.1905(3) 0.01581(16) 0.0431(8) Uani 1 1 d .
H18 H 0.1743 0.2628 0.0089 0.052 Uiso 1 1 calc R
C19 C 0.3241(3) 0.1812(3) 0.03671(15) 0.0386(8) Uani 1 1 d .
H19 H 0.3691 0.2473 0.0439 0.046 Uiso 1 1 calc R
C20 C 0.3931(2) 0.0927(2) 0.30457(12) 0.0234(6) Uani 1 1 d .
C21 C 0.4173(2) -0.0203(2) 0.30011(13) 0.0262(6) Uani 1 1 d .
C22 C 0.4670(3) -0.0932(3) 0.35524(14) 0.0353(7) Uani 1 1 d .
H22A H 0.4759 -0.1700 0.3431 0.053 Uiso 1 1 calc R
H22B H 0.4165 -0.0936 0.3771 0.053 Uiso 1 1 calc R
H22C H 0.5411 -0.0635 0.3814 0.053 Uiso 1 1 calc R
C23 C 0.3952(3) -0.0605(2) 0.24243(14) 0.0298(7) Uani 1 1 d .
H23 H 0.4088 -0.1375 0.2371 0.036 Uiso 1 1 calc R
C24 C 0.3540(3) 0.0090(3) 0.19264(13) 0.0302(7) Uani 1 1 d .
H24 H 0.3392 -0.0205 0.1536 0.036 Uiso 1 1 calc R
C25 C 0.3342(2) 0.1213(2) 0.19935(13) 0.0278(6) Uani 1 1 d .
H25 H 0.3079 0.1688 0.1649 0.033 Uiso 1 1 calc R
C26 C 0.3521(2) 0.1661(2) 0.25591(12) 0.0225(6) Uani 1 1 d .
C27 C 0.3285(2) 0.2904(2) 0.26253(12) 0.0240(6) Uani 1 1 d .
H27 H 0.3800 0.3386 0.2503 0.029 Uiso 1 1 calc R
C28 C 0.2247(2) 0.3166(2) 0.32824(13) 0.0279(6) Uani 1 1 d .
H28A H 0.2100 0.2428 0.3428 0.033 Uiso 1 1 calc R
H28B H 0.2158 0.3768 0.3544 0.033 Uiso 1 1 calc R
C29 C 0.1501(3) 0.3353(2) 0.26364(13) 0.0278(6) Uani 1 1 d .
H29 H 0.0719 0.3534 0.2499 0.033 Uiso 1 1 calc R
C30 C 0.2063(2) 0.3237(2) 0.22764(13) 0.0248(6) Uani 1 1 d .
C31 C 0.1648(3) 0.3463(2) 0.16169(13) 0.0271(6) Uani 1 1 d .
C32 C 0.0080(3) 0.3703(3) 0.07063(13) 0.0372(8) Uani 1 1 d .
H32A H 0.0272 0.3063 0.0500 0.045 Uiso 1 1 calc R
H32B H 0.0419 0.4393 0.0618 0.045 Uiso 1 1 calc R
C33 C -0.1177(3) 0.3829(2) 0.04886(12) 0.0283(6) Uani 1 1 d .
C34 C -0.1867(3) 0.2938(3) 0.04998(13) 0.0330(7) Uani 1 1 d .
H34 H -0.1539 0.2228 0.0649 0.040 Uiso 1 1 calc R
C35 C -0.3023(3) 0.3072(3) 0.02966(14) 0.0391(8) Uani 1 1 d .
H35 H -0.3483 0.2454 0.0310 0.047 Uiso 1 1 calc R
C36 C -0.3515(3) 0.4081(3) 0.00765(15) 0.0414(8) Uani 1 1 d .
H36 H -0.4312 0.4167 -0.0063 0.050 Uiso 1 1 calc R
C37 C -0.2842(3) 0.4977(3) 0.00583(16) 0.0482(9) Uani 1 1 d .
H37 H -0.3177 0.5683 -0.0093 0.058 Uiso 1 1 calc R
C38 C -0.1684(3) 0.4845(3) 0.02602(14) 0.0367(8) Uani 1 1 d .
H38 H -0.1229 0.5462 0.0242 0.044 Uiso 1 1 calc R

loop_
_atom_site_aniso_label
_atom_site_aniso_U_11
_atom_site_aniso_U_22
_atom_site_aniso_U_33
_atom_site_aniso_U_23
_atom_site_aniso_U_13
_atom_site_aniso_U_12
S1 0.0208(4) 0.0339(4) 0.0233(4) 0.0042(3) 0.0063(3) -0.0001(3)
S2 0.0201(4) 0.0293(4) 0.0258(4) -0.0040(3) 0.0049(3) 0.0000(3)
O1 0.0196(11) 0.0423(13) 0.0324(11) 0.0051(9) 0.0067(9) 0.0015(9)
O2 0.0329(13) 0.0454(13) 0.0241(11) 0.0069(9) 0.0087(10) -0.0018(10)
O3 0.0328(13) 0.0302(11) 0.0209(10) 0.0010(8) 0.0095(9) -0.0011(9)
O4 0.0258(12) 0.0386(12) 0.0329(11) -0.0051(9) 0.0126(10) -0.0037(9)
O5 0.0223(11) 0.0352(11) 0.0253(10) -0.0031(9) 0.0054(9) -0.0021(9)
O6 0.0197(11) 0.0391(12) 0.0354(12) -0.0065(9) 0.0065(9) -0.0014(9)
O7 0.0326(13) 0.0399(12) 0.0250(10) -0.0068(9) 0.0087(9) 0.0030(9)
O8 0.0335(13) 0.0281(11) 0.0250(10) 0.0008(8) 0.0097(9) 0.0010(9)
O9 0.0289(13) 0.0429(13) 0.0350(12) 0.0079(10) 0.0144(10) 0.0045(10)
O10 0.0241(12) 0.0395(12) 0.0247(10) 0.0035(9) 0.0070(9) 0.0030(9)
N1 0.0184(13) 0.0304(13) 0.0248(12) 0.0055(10) 0.0078(10) 0.0015(10)
N2 0.0202(13) 0.0274(12) 0.0262(12) -0.0011(10) 0.0087(10) 0.0000(9)
C1 0.0200(15) 0.0301(15) 0.0245(14) 0.0032(11) 0.0092(12) 0.0029(11)
C2 0.0176(15) 0.0300(16) 0.0318(15) -0.0015(12) 0.0090(12) 0.0008(11)
C3 0.037(2) 0.0310(17) 0.0383(18) -0.0037(14) 0.0089(15) -0.0034(14)
C4 0.0227(16) 0.0249(15) 0.0356(16) 0.0059(12) 0.0107(13) 0.0034(11)
C5 0.0256(16) 0.0331(16) 0.0277(15) 0.0055(12) 0.0109(13) 0.0037(12)
C6 0.0239(16) 0.0290(15) 0.0231(14) 0.0004(11) 0.0088(12) -0.0002(12)
C7 0.0163(14) 0.0283(14) 0.0262(14) 0.0020(11) 0.0080(12) 0.0018(11)
C8 0.0204(15) 0.0267(14) 0.0226(13) 0.0011(11) 0.0088(12) 0.0029(11)
C9 0.0228(16) 0.0335(16) 0.0302(15) 0.0007(12) 0.0115(13) -0.0023(12)
C10 0.0191(15) 0.0251(15) 0.0354(16) 0.0005(12) 0.0094(13) -0.0008(11)
C11 0.0196(15) 0.0219(14) 0.0291(15) 0.0017(11) 0.0074(12) 0.0002(11)
C12 0.0195(15) 0.0208(13) 0.0323(15) -0.0004(11) 0.0067(12) -0.0016(11)
C13 0.0280(17) 0.0323(16) 0.0279(15) -0.0040(12) 0.0072(13) -0.0040(12)
C14 0.0240(16) 0.0307(16) 0.0202(13) 0.0005(11) 0.0038(12) -0.0016(12)
C15 0.0298(18) 0.0276(16) 0.0361(17) -0.0012(13) 0.0035(14) -0.0009(13)
C16 0.0289(19) 0.0392(19) 0.045(2) -0.0053(15) 0.0020(15) -0.0074(15)
C17 0.0261(18) 0.051(2) 0.0379(18) -0.0045(15) 0.0061(15) 0.0028(15)
C18 0.035(2) 0.0355(19) 0.051(2) 0.0022(15) 0.0091(17) 0.0120(15)
C19 0.036(2) 0.0297(17) 0.047(2) 0.0013(14) 0.0131(16) -0.0023(14)
C20 0.0163(14) 0.0292(14) 0.0220(13) -0.0054(11) 0.0046(11) -0.0024(11)
C21 0.0185(15) 0.0259(15) 0.0305(15) -0.0014(12) 0.0054(12) -0.0039(11)
C22 0.0320(19) 0.0284(16) 0.0392(18) 0.0002(13) 0.0067(15) -0.0013(13)
C23 0.0213(16) 0.0256(15) 0.0424(18) -0.0081(13) 0.0123(14) -0.0041(11)
C24 0.0269(17) 0.0352(17) 0.0298(15) -0.0082(13) 0.0124(13) -0.0043(13)
C25 0.0193(15) 0.0354(17) 0.0292(15) 0.0012(12) 0.0100(12) 0.0001(12)
C26 0.0144(14) 0.0267(14) 0.0259(14) -0.0008(11) 0.0072(11) -0.0015(11)
C27 0.0204(15) 0.0290(15) 0.0223(13) 0.0000(11) 0.0080(12) 0.0008(11)
C28 0.0210(16) 0.0310(16) 0.0317(15) -0.0021(12) 0.0105(13) -0.0009(12)
C29 0.0179(15) 0.0286(15) 0.0350(16) 0.0000(12) 0.0081(13) 0.0027(11)
C30 0.0190(15) 0.0231(14) 0.0300(15) -0.0001(11) 0.0068(12) -0.0007(11)
C31 0.0259(16) 0.0232(14) 0.0313(15) -0.0007(12) 0.0098(13) -0.0004(12)
C32 0.0316(19) 0.054(2) 0.0238(15) 0.0036(14) 0.0081(14) 0.0063(15)
C33 0.0319(17) 0.0314(16) 0.0189(14) 0.0005(11) 0.0069(12) -0.0001(13)
C34 0.040(2) 0.0272(16) 0.0282(16) 0.0033(12) 0.0097(14) 0.0021(13)
C35 0.039(2) 0.0401(19) 0.0339(17) -0.0013(14) 0.0093(15) -0.0120(15)
C36 0.0243(18) 0.052(2) 0.0385(18) -0.0019(16) 0.0018(15) 0.0019(15)
C37 0.041(2) 0.0300(18) 0.054(2) 0.0085(16) -0.0027(18) 0.0027(15)
C38 0.0307(19) 0.0338(17) 0.0357(17) 0.0076(14) 0.0020(14) -0.0056(14)

loop_
_atom_type_symbol
_atom_type_description
_atom_type_scat_dispersion_real
_atom_type_scat_dispersion_imag
_atom_type_scat_source
C C 0.0033 0.0016 'International Tables Vol C Tables 4.2.6.8 and 6.1.1.4'
H H 0.0000 0.0000 'International Tables Vol C Tables 4.2.6.8 and 6.1.1.4'
O O 0.0106 0.0060 'International Tables Vol C Tables 4.2.6.8 and 6.1.1.4'
S S 0.1246 0.1234 'International Tables Vol C Tables 4.2.6.8 and 6.1.1.4'
N N 0.0061 0.0033 'International Tables Vol C Tables 4.2.6.8 and 6.1.1.4'

loop_
_geom_angle_atom_site_label_1
_geom_angle_atom_site_label_2
_geom_angle_atom_site_label_3
_geom_angle
O2 S1 O1 121.49(13)
O2 S1 O3 104.44(12)
O1 S1 O3 108.06(12)
O2 S1 N1 110.11(13)
O1 S1 N1 107.80(13)
O3 S1 N1 103.44(12)
O7 S2 O6 121.47(14)
O7 S2 O8 105.02(12)
O6 S2 O8 108.20(12)
O7 S2 N2 109.71(13)
O6 S2 N2 107.63(13)
O8 S2 N2 103.33(12)
C1 O3 S1 114.77(17)
C12 O5 C13 114.6(2)
C20 O8 S2 115.09(17)
C31 O10 C32 114.0(2)
C8 N1 C9 109.7(2)
C8 N1 S1 113.72(18)
C9 N1 S1 118.49(19)
C28 N2 C27 109.5(2)
C28 N2 S2 118.33(18)
C27 N2 S2 113.70(18)
C2 C1 C7 123.7(3)
C2 C1 O3 114.8(2)
C7 C1 O3 121.5(2)
C4 C2 C1 116.9(3)
C4 C2 C3 122.1(3)
C1 C2 C3 121.0(3)
C2 C3 H3A 109.5
C2 C3 H3B 109.5
H3A C3 H3B 109.5
C2 C3 H3C 109.5
H3A C3 H3C 109.5
H3B C3 H3C 109.5
C5 C4 C2 121.2(3)
C5 C4 H4 119.4
C2 C4 H4 119.4
C6 C5 C4 120.3(3)
C6 C5 H5 119.8
C4 C5 H5 119.8
C5 C6 C7 121.0(3)
C5 C6 H6 119.5
C7 C6 H6 119.5
C1 C7 C6 116.8(3)
C1 C7 C8 123.1(2)
C6 C7 C8 120.0(2)
N1 C8 C11 99.8(2)
N1 C8 C7 112.6(2)
C11 C8 C7 113.4(2)
N1 C8 H8 110.2
C11 C8 H8 110.2
C7 C8 H8 110.2
C10 C9 N1 100.7(2)
C10 C9 H9A 111.6
N1 C9 H9A 111.6
C10 C9 H9B 111.6
N1 C9 H9B 111.6
H9A C9 H9B 109.4
C11 C10 C9 112.2(3)
C11 C10 H10 123.9
C9 C10 H10 123.9
C10 C11 C12 127.8(3)
C10 C11 C8 111.3(3)
C12 C11 C8 120.6(2)
O4 C12 O5 124.8(3)
O4 C12 C11 122.9(3)
O5 C12 C11 112.3(2)
O5 C13 C14 108.2(2)
O5 C13 H13A 110.1
C14 C13 H13A 110.1
O5 C13 H13B 110.1
C14 C13 H13B 110.1
H13A C13 H13B 108.4
C19 C14 C15 118.0(3)
C19 C14 C13 120.3(3)
C15 C14 C13 121.7(3)
C16 C15 C14 120.8(3)
C16 C15 H15 119.6
C14 C15 H15 119.6
C15 C16 C17 120.4(3)
C15 C16 H16 119.8
C17 C16 H16 119.8
C18 C17 C16 119.2(3)
C18 C17 H17 120.4
C16 C17 H17 120.4
C17 C18 C19 120.6(3)
C17 C18 H18 119.7
C19 C18 H18 119.7
C18 C19 C14 120.9(3)
C18 C19 H19 119.5
C14 C19 H19 119.5
C26 C20 C21 124.3(3)
C26 C20 O8 121.5(2)
C21 C20 O8 114.2(2)
C23 C21 C20 116.4(3)
C23 C21 C22 122.3(3)
C20 C21 C22 121.3(3)
C21 C22 H22A 109.5
C21 C22 H22B 109.5
H22A C22 H22B 109.5
C21 C22 H22C 109.5
H22A C22 H22C 109.5
H22B C22 H22C 109.5
C24 C23 C21 121.4(3)
C24 C23 H23 119.3
C21 C23 H23 119.3
C25 C24 C23 120.3(3)
C25 C24 H24 119.9
C23 C24 H24 119.9
C24 C25 C26 121.0(3)
C24 C25 H25 119.5
C26 C25 H25 119.5
C20 C26 C25 116.6(3)
C20 C26 C27 123.0(2)
C25 C26 C27 120.4(2)
N2 C27 C30 99.6(2)
N2 C27 C26 112.8(2)
C30 C27 C26 113.5(2)
N2 C27 H27 110.2
C30 C27 H27 110.2
C26 C27 H27 110.2
C29 C28 N2 100.8(2)
C29 C28 H28A 111.6
N2 C28 H28A 111.6
C29 C28 H28B 111.6
N2 C28 H28B 111.6
H28A C28 H28B 109.4
C30 C29 C28 111.8(3)
C30 C29 H29 124.1
C28 C29 H29 124.1
C29 C30 C31 127.9(3)
C29 C30 C27 111.7(3)
C31 C30 C27 120.2(2)
O9 C31 O10 125.0(3)
O9 C31 C30 122.7(3)
O10 C31 C30 112.3(2)
O10 C32 C33 108.0(2)
O10 C32 H32A 110.1
C33 C32 H32A 110.1
O10 C32 H32B 110.1
C33 C32 H32B 110.1
H32A C32 H32B 108.4
C38 C33 C34 118.1(3)
C38 C33 C32 120.2(3)
C34 C33 C32 121.6(3)
C35 C34 C33 120.7(3)
C35 C34 H34 119.7
C33 C34 H34 119.7
C36 C35 C34 120.7(3)
C36 C35 H35 119.6
C34 C35 H35 119.6
C35 C36 C37 119.5(3)
C35 C36 H36 120.3
C37 C36 H36 120.3
C38 C37 C36 119.9(3)
C38 C37 H37 120.0
C36 C37 H37 120.0
C37 C38 C33 121.0(3)
C37 C38 H38 119.5
C33 C38 H38 119.5

loop_
_geom_bond_atom_site_label_1
_geom_bond_atom_site_label_2
_geom_bond_distance
S1 O2 1.418(2)
S1 O1 1.421(2)
S1 O3 1.592(2)
S1 N1 1.612(3)
S2 O7 1.419(2)
S2 O6 1.424(2)
S2 O8 1.591(2)
S2 N2 1.608(2)
O3 C1 1.423(3)
O4 C12 1.207(3)
O5 C12 1.340(3)
O5 C13 1.469(3)
O8 C20 1.426(3)
O9 C31 1.213(3)
O10 C31 1.333(4)
O10 C32 1.466(3)
N1 C8 1.495(3)
N1 C9 1.496(4)
N2 C28 1.497(4)
N2 C27 1.499(3)
C1 C2 1.393(4)
C1 C7 1.397(4)
C2 C4 1.389(4)
C2 C3 1.505(4)
C3 H3A 0.9800
C3 H3B 0.9800
C3 H3C 0.9800
C4 C5 1.387(4)
C4 H4 0.9500
C5 C6 1.379(4)
C5 H5 0.9500
C6 C7 1.398(4)
C6 H6 0.9500
C7 C8 1.534(4)
C8 C11 1.515(4)
C8 H8 1.0000
C9 C10 1.489(4)
C9 H9A 0.9900
C9 H9B 0.9900
C10 C11 1.332(4)
C10 H10 0.9500
C11 C12 1.486(4)
C13 C14 1.499(4)
C13 H13A 0.9900
C13 H13B 0.9900
C14 C19 1.386(4)
C14 C15 1.389(4)
C15 C16 1.375(5)
C15 H15 0.9500
C16 C17 1.380(5)
C16 H16 0.9500
C17 C18 1.372(5)
C17 H17 0.9500
C18 C19 1.373(5)
C18 H18 0.9500
C19 H19 0.9500
C20 C26 1.391(4)
C20 C21 1.392(4)
C21 C23 1.390(4)
C21 C22 1.505(4)
C22 H22A 0.9800
C22 H22B 0.9800
C22 H22C 0.9800
C23 C24 1.382(4)
C23 H23 0.9500
C24 C25 1.382(4)
C24 H24 0.9500
C25 C26 1.395(4)
C25 H25 0.9500
C26 C27 1.531(4)
C27 C30 1.516(4)
C27 H27 1.0000
C28 C29 1.494(4)
C28 H28A 0.9900
C28 H28B 0.9900
C29 C30 1.330(4)
C29 H29 0.9500
C30 C31 1.490(4)
C32 C33 1.496(4)
C32 H32A 0.9900
C32 H32B 0.9900
C33 C38 1.382(4)
C33 C34 1.387(4)
C34 C35 1.378(5)
C34 H34 0.9500
C35 C36 1.364(5)
C35 H35 0.9500
C36 C37 1.382(5)
C36 H36 0.9500
C37 C38 1.380(5)
C37 H37 0.9500
C38 H38 0.9500

loop_
_geom_torsion_atom_site_label_1
_geom_torsion_atom_site_label_2
_geom_torsion_atom_site_label_3
_geom_torsion_atom_site_label_4
_geom_torsion
O2 S1 O3 C1 -169.33(19)
O1 S1 O3 C1 60.0(2)
N1 S1 O3 C1 -54.1(2)
O7 S2 O8 C20 168.83(19)
O6 S2 O8 C20 -60.1(2)
N2 S2 O8 C20 53.8(2)
O2 S1 N1 C8 172.00(19)
O1 S1 N1 C8 -53.4(2)
O3 S1 N1 C8 60.9(2)
O2 S1 N1 C9 41.0(2)
O1 S1 N1 C9 175.5(2)
O3 S1 N1 C9 -70.2(2)
O7 S2 N2 C28 -41.4(2)
O6 S2 N2 C28 -175.48(19)
O8 S2 N2 C28 70.2(2)
O7 S2 N2 C27 -172.06(19)
O6 S2 N2 C27 53.9(2)
O8 S2 N2 C27 -60.5(2)
S1 O3 C1 C2 -152.8(2)
S1 O3 C1 C7 28.1(3)
C7 C1 C2 C4 1.5(4)
O3 C1 C2 C4 -177.6(2)
C7 C1 C2 C3 -177.6(3)
O3 C1 C2 C3 3.4(4)
C1 C2 C4 C5 -1.7(4)
C3 C2 C4 C5 177.4(3)
C2 C4 C5 C6 0.3(4)
C4 C5 C6 C7 1.3(4)
C2 C1 C7 C6 0.0(4)
O3 C1 C7 C6 179.0(2)
C2 C1 C7 C8 178.7(3)
O3 C1 C7 C8 -2.3(4)
C5 C6 C7 C1 -1.4(4)
C5 C6 C7 C8 179.8(3)
C9 N1 C8 C11 -24.8(3)
S1 N1 C8 C11 -160.06(18)
C9 N1 C8 C7 95.7(3)
S1 N1 C8 C7 -39.5(3)
C1 C7 C8 N1 8.2(4)
C6 C7 C8 N1 -173.1(2)
C1 C7 C8 C11 120.6(3)
C6 C7 C8 C11 -60.7(3)
C8 N1 C9 C10 24.0(3)
S1 N1 C9 C10 156.80(19)
N1 C9 C10 C11 -13.3(3)
C9 C10 C11 C12 172.7(3)
C9 C10 C11 C8 -2.0(3)
N1 C8 C11 C10 16.4(3)
C7 C8 C11 C10 -103.6(3)
N1 C8 C11 C12 -158.8(2)
C7 C8 C11 C12 81.2(3)
C13 O5 C12 O4 1.3(4)
C13 O5 C12 C11 -178.1(2)
C10 C11 C12 O4 -161.1(3)
C8 C11 C12 O4 13.2(4)
C10 C11 C12 O5 18.3(4)
C8 C11 C12 O5 -167.4(2)
C12 O5 C13 C14 -174.2(2)
O5 C13 C14 C19 76.2(3)
O5 C13 C14 C15 -104.1(3)
C19 C14 C15 C16 -0.9(5)
C13 C14 C15 C16 179.3(3)
C14 C15 C16 C17 1.1(5)
C15 C16 C17 C18 -0.8(5)
C16 C17 C18 C19 0.4(5)
C17 C18 C19 C14 -0.3(5)
C15 C14 C19 C18 0.5(5)
C13 C14 C19 C18 -179.7(3)
S2 O8 C20 C26 -27.6(3)
S2 O8 C20 C21 152.8(2)
C26 C20 C21 C23 -1.8(4)
O8 C20 C21 C23 177.7(2)
C26 C20 C21 C22 176.9(3)
O8 C20 C21 C22 -3.6(4)
C20 C21 C23 C24 1.4(4)
C22 C21 C23 C24 -177.2(3)
C21 C23 C24 C25 0.3(4)
C23 C24 C25 C26 -1.8(4)
C21 C20 C26 C25 0.3(4)
O8 C20 C26 C25 -179.1(2)
C21 C20 C26 C27 -178.9(3)
O8 C20 C26 C27 1.7(4)
C24 C25 C26 C20 1.5(4)
C24 C25 C26 C27 -179.3(3)
C28 N2 C27 C30 25.1(3)
S2 N2 C27 C30 159.99(18)
C28 N2 C27 C26 -95.6(3)
S2 N2 C27 C26 39.3(3)
C20 C26 C27 N2 -7.8(4)
C25 C26 C27 N2 173.0(2)
C20 C26 C27 C30 -120.2(3)
C25 C26 C27 C30 60.7(3)
C27 N2 C28 C29 -24.2(3)
S2 N2 C28 C29 -156.76(19)
N2 C28 C29 C30 13.4(3)
C28 C29 C30 C31 -173.6(3)
C28 C29 C30 C27 2.2(3)
N2 C27 C30 C29 -16.7(3)
C26 C27 C30 C29 103.5(3)
N2 C27 C30 C31 159.5(2)
C26 C27 C30 C31 -80.3(3)
C32 O10 C31 O9 2.4(4)
C32 O10 C31 C30 -178.8(2)
C29 C30 C31 O9 160.7(3)
C27 C30 C31 O9 -14.8(4)
C29 C30 C31 O10 -18.1(4)
C27 C30 C31 O10 166.4(2)
C31 O10 C32 C33 -175.1(2)
O10 C32 C33 C38 114.3(3)
O10 C32 C33 C34 -66.7(4)
C38 C33 C34 C35 -0.9(4)
C32 C33 C34 C35 -179.9(3)
C33 C34 C35 C36 0.4(5)
C34 C35 C36 C37 0.0(5)
C35 C36 C37 C38 0.2(6)
C36 C37 C38 C33 -0.7(6)
C34 C33 C38 C37 1.1(5)
C32 C33 C38 C37 -179.9(3)
